data_7160593
loop_
_publ_author_name
'Ku, Dohui'
'Song, Seoyoung'
'Kim, Ikyon'

_publ_section_title
;
 Regioselective double dehydrative cyclization route to construct
 polyheterocyclic skeletons consisting of
 2,3-dihydroquinazolin-4(1<i>H</i>)-ones and
 1,2-dihydropyrrolo[1,2-<i>a</i>]pyrazines.
;
_journal_issue 27
_journal_name_full 'Organic &amp; biomolecular chemistry'
_journal_page_first 6589
_journal_page_last 6602
_journal_paper_doi 10.1039/d5ob00580a
_journal_volume 23
_journal_year 2025
_chemical_formula_sum 'C20 H17 N3 O2'
_chemical_formula_weight 331.36
_space_group_crystal_system triclinic
_space_group_IT_number 2
_space_group_name_Hall '-P 1'
_space_group_name_H-M_alt 'P -1'
_atom_sites_solution_hydrogens geom
_audit_update_record
;
2025-03-11 deposited with the CCDC.	2025-06-13 downloaded from the CCDC.
;
_cell_angle_alpha 99.417(4)
_cell_angle_beta 109.569(4)
_cell_angle_gamma 95.765(4)
_cell_formula_units_Z 2
_cell_length_a 7.809(3)
_cell_length_b 9.962(4)
_cell_length_c 11.501(4)
_cell_measurement_reflns_used 3445
_cell_measurement_temperature 296.(2)
_cell_measurement_theta_max 25.4338
_cell_measurement_theta_min 2.5326
_cell_volume 820.0(5)
_computing_cell_refinement 'SAINT V8.40A (Bruker Nano, Inc., 2019)'
_computing_data_collection 'Bruker Instrument Service v2019.11.0.3'
_computing_data_reduction 'SAINT V8.40A (Bruker Nano, Inc., 2019)'
_computing_structure_refinement 'SHELXL-2017/1 (Sheldrick, 2017)'
_computing_structure_solution 'SHELXT 2014/5 (Sheldrick, 2014)'
_diffrn_ambient_temperature 296.(2)
_diffrn_detector_area_resol_mean 8.3333
_diffrn_measured_fraction_theta_full 0.987
_diffrn_measured_fraction_theta_max 0.987
_diffrn_measurement_device_type 'Bruker APEX-II CCD'
_diffrn_radiation_type MoK\a
_diffrn_radiation_wavelength 0.71073
_diffrn_reflns_av_R_equivalents 0.0297
_diffrn_reflns_av_unetI/netI 0.0324
_diffrn_reflns_limit_h_max 9
_diffrn_reflns_limit_h_min -9
_diffrn_reflns_limit_k_max 12
_diffrn_reflns_limit_k_min -11
_diffrn_reflns_limit_l_max 13
_diffrn_reflns_limit_l_min -13
_diffrn_reflns_number 9652
_diffrn_reflns_theta_full 25.50
_diffrn_reflns_theta_max 25.50
_diffrn_reflns_theta_min 1.92
_exptl_absorpt_coefficient_mu 0.089
_exptl_absorpt_correction_T_max 0.98
_exptl_absorpt_correction_T_min 0.90
_exptl_absorpt_correction_type multi-scan
_exptl_absorpt_process_details
;
SADABS-2016/2 - Bruker AXS area detector scaling and absorption correction
;
_exptl_crystal_colour 'clear white'
_exptl_crystal_density_diffrn 1.342
_exptl_crystal_density_method 'not measured'
_exptl_crystal_description Block
_exptl_crystal_F_000 348
_exptl_crystal_size_max 0.800
_exptl_crystal_size_mid 0.500
_exptl_crystal_size_min 0.200
_refine_diff_density_max 0.338
_refine_diff_density_min -0.203
_refine_ls_extinction_method none
_refine_ls_goodness_of_fit_ref 1.034
_refine_ls_hydrogen_treatment constr
_refine_ls_matrix_type full
_refine_ls_number_parameters 226
_refine_ls_number_reflns 3010
_refine_ls_number_restraints 0
_refine_ls_restrained_S_all 1.034
_refine_ls_R_factor_all 0.0701
_refine_ls_R_factor_gt 0.0481
_refine_ls_shift/su_max 0.000
_refine_ls_shift/su_mean 0.000
_refine_ls_structure_factor_coef Fsqd
_refine_ls_weighting_details 'w=1/[\s^2^(Fo^2^)+(0.0602P)^2^+0.3318P] where P=(Fo^2^+2Fc^2^)/3'
_refine_ls_weighting_scheme calc
_refine_ls_wR_factor_gt 0.1246
_refine_ls_wR_factor_ref 0.1413
_reflns_number_gt 2217
_reflns_number_total 3010
_reflns_threshold_expression 'I > 2\s(I)'
_cod_data_source_file d5ob00580a2.cif
_cod_data_source_block KDH43
_cod_depositor_comments
;
The following automatic conversions were performed:

data item '_exptl_absorpt_correction_type' value 'Multi-Scan' was
changed to 'multi-scan' in accordance with the
/home/data/users/saulius/crontab/automatic-downloads/rss-feeds/RSC/lib/dictionaries/cif_core.dic
dictionary named 'cif_core.dic' version 2.4.2 last updated on
2011-04-26.

Automatic conversion script
Id: cif_fix_values 8170 2020-07-09 18:12:32Z antanas 

 Adding full bibliography for 7160593--7160594.cif.
;
_cod_database_code 7160593

loop_
_space_group_symop_operation_xyz
'x, y, z'
'-x, -y, -z'

loop_
_atom_site_type_symbol
_atom_site_label
_atom_site_fract_x
_atom_site_fract_y
_atom_site_fract_z
_atom_site_U_iso_or_equiv
_atom_site_adp_type
_atom_site_calc_flag
_atom_site_refinement_flags_adp
_atom_site_refinement_flags_occupancy
_atom_site_refinement_flags_posn
_atom_site_occupancy
_atom_site_disorder_assembly
_atom_site_disorder_group
O O2 0.0252(2) 0.94389(15) 0.63947(15) 0.0560(4) Uani d . . . 1 . .
O O1 0.6610(2) 0.63731(16) 0.58171(15) 0.0641(5) Uani d . . . 1 . .
N N1 0.4861(2) 0.81775(16) 0.44575(15) 0.0384(4) Uani d . . . 1 . .
N N3 0.1019(2) 0.83110(17) 0.48317(17) 0.0456(4) Uani d . . . 1 . .
H H3 0.075946 0.898304 0.445567 0.055 Uiso calc U . R 1 . .
N N2 0.2060(3) 0.61472(18) 0.49169(18) 0.0574(5) Uani d . . . 1 . .
H H2 0.234486 0.540688 0.458159 0.069 Uiso calc U . R 1 . .
C C12 0.3076(2) 0.76056(19) 0.36906(18) 0.0374(5) Uani d . . . 1 . .
C C20 0.0866(2) 0.8440(2) 0.5971(2) 0.0419(5) Uani d . . . 1 . .
C C14 0.2106(3) 0.6257(2) 0.6119(2) 0.0405(5) Uani d . . . 1 . .
C C19 0.1498(3) 0.7373(2) 0.66826(19) 0.0412(5) Uani d . . . 1 . .
C C7 0.6401(3) 0.7401(2) 0.6446(2) 0.0434(5) Uani d . . . 1 . .
C C8 0.5582(3) 0.8537(2) 0.58201(18) 0.0422(5) Uani d . . . 1 . .
H H8A 0.459675 0.877332 0.611007 0.051 Uiso calc U . R 1 . .
H H8B 0.652515 0.935091 0.609085 0.051 Uiso calc U . R 1 . .
C C13 0.1577(3) 0.7158(2) 0.41512(19) 0.0414(5) Uani d . . . 1 . .
H H13 0.049669 0.671146 0.340523 0.05 Uiso calc U . R 1 . .
C C11 0.2997(3) 0.7443(2) 0.2472(2) 0.0497(5) Uani d . . . 1 . .
H H11 0.195573 0.708435 0.175546 0.06 Uiso calc U . R 1 . .
C C6 0.6943(3) 0.7603(2) 0.7832(2) 0.0482(5) Uani d . . . 1 . .
C C15 0.2769(3) 0.5261(2) 0.6816(2) 0.0506(6) Uani d . . . 1 . .
H H15 0.316398 0.450868 0.644936 0.061 Uiso calc U . R 1 . .
C C9 0.5874(3) 0.8352(2) 0.3715(2) 0.0500(6) Uani d . . . 1 . .
H H9 0.712338 0.871417 0.40036 0.06 Uiso calc U . R 1 . .
C C10 0.4767(3) 0.7914(2) 0.2491(2) 0.0581(6) Uani d . . . 1 . .
H H10 0.511139 0.792201 0.179167 0.07 Uiso calc U . R 1 . .
C C16 0.2831(3) 0.5402(3) 0.8027(2) 0.0612(6) Uani d . . . 1 . .
H H16 0.32929 0.474856 0.848704 0.073 Uiso calc U . R 1 . .
C C18 0.1547(3) 0.7475(3) 0.7909(2) 0.0594(6) Uani d . . . 1 . .
H H18 0.112131 0.820823 0.827728 0.071 Uiso calc U . R 1 . .
C C1 0.7553(3) 0.6546(3) 0.8422(2) 0.0629(7) Uani d . . . 1 . .
H H1 0.759163 0.571415 0.793658 0.075 Uiso calc U . R 1 . .
C C17 0.2218(4) 0.6502(3) 0.8591(2) 0.0717(7) Uani d . . . 1 . .
H H17 0.226067 0.65824 0.941729 0.086 Uiso calc U . R 1 . .
C C2 0.8101(4) 0.6698(4) 0.9704(3) 0.0813(9) Uani d . . . 1 . .
H H2A 0.853457 0.598034 1.008091 0.098 Uiso calc U . R 1 . .
C C5 0.6830(5) 0.8796(3) 0.8575(3) 0.0860(10) Uani d . . . 1 . .
H H5 0.639558 0.951848 0.820754 0.103 Uiso calc U . R 1 . .
C C3 0.8016(5) 0.7876(5) 1.0420(3) 0.0971(11) Uani d . . . 1 . .
H H3A 0.840368 0.797683 1.12917 0.117 Uiso calc U . R 1 . .
C C4 0.7364(6) 0.8926(4) 0.9875(3) 0.1140(13) Uani d . . . 1 . .
H H4 0.727439 0.973157 1.037356 0.137 Uiso calc U . R 1 . .

loop_
_atom_site_aniso_label
_atom_site_aniso_U_11
_atom_site_aniso_U_22
_atom_site_aniso_U_33
_atom_site_aniso_U_12
_atom_site_aniso_U_13
_atom_site_aniso_U_23
O2 0.0627(10) 0.0471(9) 0.0744(10) 0.0278(8) 0.0386(8) 0.0154(8)
O1 0.0855(12) 0.0474(10) 0.0580(10) 0.0380(9) 0.0173(8) 0.0090(8)
N1 0.0375(9) 0.0337(9) 0.0472(10) 0.0124(7) 0.0158(7) 0.0122(7)
N3 0.0523(10) 0.0366(10) 0.0626(11) 0.0206(8) 0.0312(9) 0.0200(8)
N2 0.0889(14) 0.0376(10) 0.0700(13) 0.0293(10) 0.0498(11) 0.0204(9)
C12 0.0366(10) 0.0322(10) 0.0449(11) 0.0125(8) 0.0134(8) 0.0108(8)
C20 0.0332(10) 0.0357(11) 0.0611(13) 0.0089(8) 0.0219(9) 0.0091(10)
C14 0.0361(10) 0.0331(11) 0.0586(13) 0.0056(8) 0.0237(9) 0.0129(9)
C19 0.0356(10) 0.0379(11) 0.0528(12) 0.0073(8) 0.0182(9) 0.0108(9)
C7 0.0400(11) 0.0334(11) 0.0530(12) 0.0125(9) 0.0109(9) 0.0066(9)
C8 0.0393(10) 0.0314(11) 0.0498(12) 0.0090(8) 0.0090(9) 0.0055(9)
C13 0.0414(11) 0.0330(11) 0.0512(12) 0.0093(8) 0.0178(9) 0.0082(9)
C11 0.0574(13) 0.0522(14) 0.0414(12) 0.0193(10) 0.0167(10) 0.0112(10)
C6 0.0438(11) 0.0440(13) 0.0503(12) 0.0090(9) 0.0088(9) 0.0085(10)
C15 0.0510(12) 0.0400(12) 0.0731(16) 0.0124(10) 0.0315(11) 0.0226(11)
C9 0.0467(12) 0.0444(13) 0.0755(16) 0.0188(10) 0.0343(11) 0.0243(11)
C10 0.0763(16) 0.0595(15) 0.0640(16) 0.0323(13) 0.0445(13) 0.0282(12)
C16 0.0625(15) 0.0595(16) 0.0721(16) 0.0183(12) 0.0261(12) 0.0330(13)
C18 0.0687(15) 0.0553(15) 0.0611(15) 0.0194(12) 0.0299(12) 0.0111(12)
C1 0.0633(15) 0.0635(16) 0.0645(16) 0.0190(12) 0.0187(12) 0.0242(13)
C17 0.0901(19) 0.0779(19) 0.0564(15) 0.0234(15) 0.0314(14) 0.0227(14)
C2 0.0741(18) 0.110(3) 0.0688(19) 0.0275(17) 0.0224(15) 0.0425(18)
C5 0.120(3) 0.0632(18) 0.0571(16) 0.0287(17) 0.0099(16) 0.0028(14)
C3 0.088(2) 0.140(3) 0.0552(18) 0.028(2) 0.0115(15) 0.025(2)
C4 0.157(4) 0.101(3) 0.0589(19) 0.034(3) 0.016(2) -0.0120(18)

loop_
_atom_type_symbol
_atom_type_description
_atom_type_scat_dispersion_real
_atom_type_scat_dispersion_imag
_atom_type_scat_source
C C 0.0033 0.0016 'International Tables Vol C Tables 4.2.6.8 and 6.1.1.4'
H H 0.0000 0.0000 'International Tables Vol C Tables 4.2.6.8 and 6.1.1.4'
N N 0.0061 0.0033 'International Tables Vol C Tables 4.2.6.8 and 6.1.1.4'
O O 0.0106 0.0060 'International Tables Vol C Tables 4.2.6.8 and 6.1.1.4'

loop_
_geom_angle_atom_site_label_1
_geom_angle_atom_site_label_2
_geom_angle_atom_site_label_3
_geom_angle_site_symmetry_1
_geom_angle_site_symmetry_3
_geom_angle
_geom_angle_publ_flag
C9 N1 C12 . . 108.58(17) ?
C9 N1 C8 . . 124.58(17) ?
C12 N1 C8 . . 126.84(16) ?
C20 N3 C13 . . 127.66(16) ?
C20 N3 H3 . . 116.2 ?
C13 N3 H3 . . 116.2 ?
C14 N2 C13 . . 125.94(17) ?
C14 N2 H2 . . 117.0 ?
C13 N2 H2 . . 117.0 ?
C11 C12 N1 . . 107.39(18) ?
C11 C12 C13 . . 127.67(18) ?
N1 C12 C13 . . 124.78(17) ?
O2 C20 N3 . . 120.46(18) ?
O2 C20 C19 . . 122.88(19) ?
N3 C20 C19 . . 116.64(17) ?
N2 C14 C19 . . 120.06(18) ?
N2 C14 C15 . . 120.76(18) ?
C19 C14 C15 . . 119.17(19) ?
C18 C19 C14 . . 119.66(19) ?
C18 C19 C20 . . 121.10(19) ?
C14 C19 C20 . . 119.22(18) ?
O1 C7 C6 . . 121.77(18) ?
O1 C7 C8 . . 120.27(19) ?
C6 C7 C8 . . 117.95(17) ?
N1 C8 C7 . . 114.22(16) ?
N1 C8 H8A . . 108.7 ?
C7 C8 H8A . . 108.7 ?
N1 C8 H8B . . 108.7 ?
C7 C8 H8B . . 108.7 ?
H8A C8 H8B . . 107.6 ?
N2 C13 N3 . . 110.07(17) ?
N2 C13 C12 . . 111.87(16) ?
N3 C13 C12 . . 113.31(16) ?
N2 C13 H13 . . 107.1 ?
N3 C13 H13 . . 107.1 ?
C12 C13 H13 . . 107.1 ?
C12 C11 C10 . . 108.0(2) ?
C12 C11 H11 . . 126.0 ?
C10 C11 H11 . . 126.0 ?
C5 C6 C1 . . 117.5(2) ?
C5 C6 C7 . . 122.9(2) ?
C1 C6 C7 . . 119.5(2) ?
C16 C15 C14 . . 119.9(2) ?
C16 C15 H15 . . 120.1 ?
C14 C15 H15 . . 120.1 ?
C10 C9 N1 . . 108.9(2) ?
C10 C9 H9 . . 125.6 ?
N1 C9 H9 . . 125.6 ?
C9 C10 C11 . . 107.1(2) ?
C9 C10 H10 . . 126.4 ?
C11 C10 H10 . . 126.4 ?
C15 C16 C17 . . 121.3(2) ?
C15 C16 H16 . . 119.4 ?
C17 C16 H16 . . 119.4 ?
C17 C18 C19 . . 120.8(2) ?
C17 C18 H18 . . 119.6 ?
C19 C18 H18 . . 119.6 ?
C2 C1 C6 . . 121.5(3) ?
C2 C1 H1 . . 119.3 ?
C6 C1 H1 . . 119.3 ?
C18 C17 C16 . . 119.2(2) ?
C18 C17 H17 . . 120.4 ?
C16 C17 H17 . . 120.4 ?
C3 C2 C1 . . 120.3(3) ?
C3 C2 H2A . . 119.9 ?
C1 C2 H2A . . 119.9 ?
C6 C5 C4 . . 120.3(3) ?
C6 C5 H5 . . 119.9 ?
C4 C5 H5 . . 119.9 ?
C2 C3 C4 . . 120.3(3) ?
C2 C3 H3A . . 119.9 ?
C4 C3 H3A . . 119.9 ?
C3 C4 C5 . . 120.1(3) ?
C3 C4 H4 . . 119.9 ?
C5 C4 H4 . . 119.9 ?

loop_
_geom_bond_atom_site_label_1
_geom_bond_atom_site_label_2
_geom_bond_site_symmetry_2
_geom_bond_distance
_geom_bond_publ_flag
O2 C20 . 1.246(2) ?
O1 C7 . 1.212(2) ?
N1 C9 . 1.364(3) ?
N1 C12 . 1.377(2) ?
N1 C8 . 1.444(3) ?
N3 C20 . 1.342(3) ?
N3 C13 . 1.469(2) ?
N3 H3 . 0.86 ?
N2 C14 . 1.357(3) ?
N2 C13 . 1.440(3) ?
N2 H2 . 0.86 ?
C12 C11 . 1.363(3) ?
C12 C13 . 1.496(3) ?
C20 C19 . 1.470(3) ?
C14 C19 . 1.399(3) ?
C14 C15 . 1.407(3) ?
C19 C18 . 1.385(3) ?
C7 C6 . 1.478(3) ?
C7 C8 . 1.520(3) ?
C8 H8A . 0.97 ?
C8 H8B . 0.97 ?
C13 H13 . 0.98 ?
C11 C10 . 1.406(3) ?
C11 H11 . 0.93 ?
C6 C5 . 1.375(3) ?
C6 C1 . 1.384(3) ?
C15 C16 . 1.361(3) ?
C15 H15 . 0.93 ?
C9 C10 . 1.352(3) ?
C9 H9 . 0.93 ?
C10 H10 . 0.93 ?
C16 C17 . 1.390(4) ?
C16 H16 . 0.93 ?
C18 C17 . 1.380(3) ?
C18 H18 . 0.93 ?
C1 C2 . 1.368(4) ?
C1 H1 . 0.93 ?
C17 H17 . 0.93 ?
C2 C3 . 1.340(5) ?
C2 H2A . 0.93 ?
C5 C4 . 1.391(4) ?
C5 H5 . 0.93 ?
C3 C4 . 1.361(5) ?
C3 H3A . 0.93 ?
C4 H4 . 0.93 ?
